data_1516977
loop_
_publ_author_name
'Fern\'andez-Moreira, Vanesa'
'Marzo, Isabel'
'Gimeno, M. Concepci\'on'

_publ_section_title
;
 Luminescent Re(i) and Re(i)/Au(i) complexes as cooperative partners in
 cell imaging and cancer therapy
;
_journal_issue 11
_journal_name_full 'Chem. Sci.'
_journal_page_first 4434
_journal_paper_doi 10.1039/C4SC01684J
_journal_volume 5
_journal_year 2014
_chemical_formula_sum 'C41 H33 Au F6 N3 O4 P2 Re'
_chemical_formula_weight 1190.81
_chemical_name_systematic
; 
 ? 
;
_space_group_IT_number 2
_symmetry_cell_setting triclinic
_symmetry_space_group_name_Hall '-P 1'
_symmetry_space_group_name_H-M 'P -1'
_atom_sites_solution_hydrogens geom
_atom_sites_solution_primary direct
_atom_sites_solution_secondary difmap
_audit_creation_method SHELXL-97
_cell_angle_alpha 92.4970(10)
_cell_angle_beta 92.6600(10)
_cell_angle_gamma 91.2060(10)
_cell_formula_units_Z 4
_cell_length_a 9.46830(10)
_cell_length_b 16.4296(2)
_cell_length_c 26.0868(3)
_cell_measurement_reflns_used 22219
_cell_measurement_temperature 100(2)
_cell_measurement_theta_max 28.1528
_cell_measurement_theta_min 4.1841
_cell_volume 4048.77(8)
_computing_cell_refinement
;
CrysAlisPro, Agilent Technologies,
Version 1.171.35.19 (release 27-10-2011 CrysAlis171 .NET)
(compiled Oct 27 2011,15:02:11)
;
_computing_data_collection
;
CrysAlisPro, Agilent Technologies,
Version 1.171.35.19 (release 27-10-2011 CrysAlis171 .NET)
(compiled Oct 27 2011,15:02:11)
;
_computing_data_reduction
;
CrysAlisPro, Agilent Technologies,
Version 1.171.35.19 (release 27-10-2011 CrysAlis171 .NET)
(compiled Oct 27 2011,15:02:11)
;
_computing_molecular_graphics XP
_computing_publication_material XCIF
_computing_structure_refinement 'SHELXL-97 (Sheldrick, 1997)'
_computing_structure_solution 'SHELXS-97 (Sheldrick, 1990)'
_diffrn_ambient_temperature 100(2)
_diffrn_detector_area_resol_mean 16.0655
_diffrn_measured_fraction_theta_full 0.995
_diffrn_measured_fraction_theta_max 0.995
_diffrn_measurement_device_type 'Xcalibur, Sapphire3'
_diffrn_measurement_method '\w rotations'
_diffrn_radiation_monochromator graphite
_diffrn_radiation_source 'fine-focus sealed tube'
_diffrn_radiation_type MoK\a
_diffrn_radiation_wavelength 0.71073
_diffrn_reflns_av_R_equivalents 0.0429
_diffrn_reflns_av_sigmaI/netI 0.0358
_diffrn_reflns_limit_h_max 11
_diffrn_reflns_limit_h_min -11
_diffrn_reflns_limit_k_max 19
_diffrn_reflns_limit_k_min -19
_diffrn_reflns_limit_l_max 31
_diffrn_reflns_limit_l_min -31
_diffrn_reflns_number 60411
_diffrn_reflns_theta_full 25.50
_diffrn_reflns_theta_max 25.50
_diffrn_reflns_theta_min 4.19
_exptl_absorpt_coefficient_mu 6.759
_exptl_absorpt_correction_T_max 0.7738
_exptl_absorpt_correction_T_min 0.1635
_exptl_absorpt_correction_type multi-scan
_exptl_absorpt_process_details
;
CrysAlisPro, Agilent Technologies,
Version 1.171.35.19 (release 27-10-2011 CrysAlis171 .NET)
(compiled Oct 27 2011,15:02:11)
Empirical absorption correction using spherical harmonics,
 implemented in SCALE3 ABSPACK scaling algorithm.
;
_exptl_crystal_colour yellow
_exptl_crystal_density_diffrn 1.954
_exptl_crystal_density_method 'not measured'
_exptl_crystal_description needle
_exptl_crystal_F_000 2280
_exptl_crystal_size_max 0.42
_exptl_crystal_size_mid 0.18
_exptl_crystal_size_min 0.04
_refine_diff_density_max 1.212
_refine_diff_density_min -1.062
_refine_diff_density_rms 0.130
_refine_ls_extinction_method none
_refine_ls_goodness_of_fit_ref 1.037
_refine_ls_hydrogen_treatment constr
_refine_ls_matrix_type full
_refine_ls_number_parameters 1049
_refine_ls_number_reflns 15009
_refine_ls_number_restraints 0
_refine_ls_restrained_S_all 1.037
_refine_ls_R_factor_all 0.0358
_refine_ls_R_factor_gt 0.0272
_refine_ls_shift/su_max 0.002
_refine_ls_shift/su_mean 0.000
_refine_ls_structure_factor_coef Fsqd
_refine_ls_weighting_details 'calc w=1/[\s^2^(Fo^2^)+(0.0316P)^2^+2.9025P] where P=(Fo^2^+2Fc^2^)/3'
_refine_ls_weighting_scheme calc
_refine_ls_wR_factor_gt 0.0606
_refine_ls_wR_factor_ref 0.0641
_reflns_number_gt 12980
_reflns_number_total 15009
_reflns_threshold_expression >2sigma(I)
_cod_data_source_file c4sc01684j2.cif
_cod_data_source_block c298
_cod_depositor_comments
;
The following automatic conversions were performed:

'_symmetry_cell_setting' value 'Triclinic' changed to 'triclinic'
according to
/usr/data/users/saulius/crontab/automatic-downloads/rss-feeds/RSC/lib/dictionaries/cif_core.dic
dictionary named 'cif_core.dic' version 2.4.2 from 2011-04-26.

Automatic conversion script
Id: cif_fix_values 2281 2013-09-26 08:29:07Z andrius 

 Adding full bibliography for 1516976--1516979.cif.

The following automatic conversions were performed:

'_exptl_absorpt_correction_type' value 'multi-scans' was replaced
with the value 'multi-scan' as specified in the replacement file
'src/cod-tools/trunk/data/replacement-values/replacement_values.lst'.

Automatic conversion script
Id: cif_fix_values 5376 2017-05-30 11:51:03Z andrius 
;
_cod_original_sg_symbol_H-M P-1
_cod_database_code 1516977

loop_
_symmetry_equiv_pos_as_xyz
'x, y, z'
'-x, -y, -z'

loop_
_atom_site_label
_atom_site_type_symbol
_atom_site_fract_x
_atom_site_fract_y
_atom_site_fract_z
_atom_site_U_iso_or_equiv
_atom_site_adp_type
_atom_site_occupancy
_atom_site_symmetry_multiplicity
_atom_site_calc_flag
_atom_site_refinement_flags
Re1 Re 0.281436(17) 0.296080(10) 0.433945(7) 0.01588(5) Uani 1 1 d .
C1 C 0.0865(5) 0.2866(3) 0.45037(18) 0.0237(11) Uani 1 1 d .
C2 C 0.3386(4) 0.2798(3) 0.50386(19) 0.0200(10) Uani 1 1 d .
C3 C 0.2792(4) 0.1799(3) 0.42464(18) 0.0198(10) Uani 1 1 d .
O1 O -0.0315(3) 0.2800(2) 0.45925(13) 0.0310(8) Uani 1 1 d .
O2 O 0.3756(3) 0.27183(19) 0.54571(13) 0.0244(7) Uani 1 1 d .
O3 O 0.2812(3) 0.10955(19) 0.42481(13) 0.0288(8) Uani 1 1 d .
N1 N 0.3145(4) 0.4266(2) 0.44781(14) 0.0173(8) Uani 1 1 d .
N2 N 0.4951(3) 0.3205(2) 0.41122(14) 0.0159(8) Uani 1 1 d .
C4 C 0.2260(5) 0.4752(3) 0.47228(18) 0.0219(10) Uani 1 1 d .
H4 H 0.1436 0.4515 0.4855 0.026 Uiso 1 1 calc R
C5 C 0.2487(5) 0.5579(3) 0.47926(18) 0.0235(11) Uani 1 1 d .
H5 H 0.1832 0.5906 0.4969 0.028 Uiso 1 1 calc R
C6 C 0.3677(5) 0.5924(3) 0.46032(19) 0.0248(11) Uani 1 1 d .
H6 H 0.3846 0.6496 0.4638 0.030 Uiso 1 1 calc R
C7 C 0.4630(5) 0.5425(3) 0.43594(18) 0.0220(10) Uani 1 1 d .
H7 H 0.5466 0.5653 0.4231 0.026 Uiso 1 1 calc R
C8 C 0.4357(4) 0.4597(3) 0.43035(16) 0.0166(9) Uani 1 1 d .
C9 C 0.5351(4) 0.4001(3) 0.40952(16) 0.0170(9) Uani 1 1 d .
C10 C 0.6646(5) 0.4222(3) 0.39102(17) 0.0216(10) Uani 1 1 d .
H10 H 0.6906 0.4781 0.3892 0.026 Uiso 1 1 calc R
C11 C 0.7552(5) 0.3628(3) 0.37532(17) 0.0250(11) Uani 1 1 d .
H11 H 0.8437 0.3774 0.3622 0.030 Uiso 1 1 calc R
C12 C 0.7167(5) 0.2820(3) 0.37878(17) 0.0222(10) Uani 1 1 d .
H12 H 0.7791 0.2400 0.3692 0.027 Uiso 1 1 calc R
C13 C 0.5856(4) 0.2637(3) 0.39649(17) 0.0180(10) Uani 1 1 d .
H13 H 0.5581 0.2080 0.3983 0.022 Uiso 1 1 calc R
N3 N 0.2208(3) 0.3299(2) 0.35312(14) 0.0156(8) Uani 1 1 d .
C22 C 0.1440(4) 0.3978(3) 0.34726(18) 0.0191(10) Uani 1 1 d .
H22 H 0.1148 0.4263 0.3773 0.023 Uiso 1 1 calc R
C23 C 0.1059(5) 0.4278(3) 0.30049(19) 0.0241(11) Uani 1 1 d .
H23 H 0.0505 0.4752 0.2984 0.029 Uiso 1 1 calc R
C24 C 0.1497(5) 0.3877(3) 0.25612(19) 0.0271(11) Uani 1 1 d .
H24 H 0.1267 0.4075 0.2232 0.032 Uiso 1 1 calc R
C25 C 0.2271(5) 0.3186(3) 0.26132(18) 0.0246(11) Uani 1 1 d .
H25 H 0.2587 0.2903 0.2316 0.029 Uiso 1 1 calc R
C26 C 0.2601(4) 0.2893(3) 0.30980(17) 0.0179(9) Uani 1 1 d .
C27 C 0.3341(5) 0.2149(3) 0.31346(17) 0.0194(10) Uani 1 1 d .
C28 C 0.3923(5) 0.1511(3) 0.31392(17) 0.0195(10) Uani 1 1 d .
Au1 Au 0.482680(17) 0.046031(10) 0.330223(7) 0.01846(5) Uani 1 1 d .
P1 P 0.57987(12) -0.07105(7) 0.35673(5) 0.0171(2) Uani 1 1 d .
C31 C 0.6003(4) -0.1469(3) 0.30508(18) 0.0196(10) Uani 1 1 d .
C32 C 0.5514(5) -0.1293(3) 0.25574(19) 0.0261(11) Uani 1 1 d .
H32 H 0.5051 -0.0795 0.2500 0.031 Uiso 1 1 calc R
C33 C 0.5704(5) -0.1843(3) 0.2150(2) 0.0311(12) Uani 1 1 d .
H33 H 0.5363 -0.1726 0.1814 0.037 Uiso 1 1 calc R
C34 C 0.6386(5) -0.2559(3) 0.22330(19) 0.0271(11) Uani 1 1 d .
H34 H 0.6529 -0.2931 0.1952 0.033 Uiso 1 1 calc R
C35 C 0.6863(5) -0.2740(3) 0.2720(2) 0.0261(11) Uani 1 1 d .
H35 H 0.7333 -0.3237 0.2774 0.031 Uiso 1 1 calc R
C36 C 0.6662(5) -0.2199(3) 0.31361(19) 0.0257(11) Uani 1 1 d .
H36 H 0.6974 -0.2330 0.3474 0.031 Uiso 1 1 calc R
C41 C 0.4703(4) -0.1174(3) 0.40361(19) 0.0206(10) Uani 1 1 d .
C42 C 0.3645(4) -0.1739(3) 0.3877(2) 0.0244(11) Uani 1 1 d .
H42 H 0.3531 -0.1917 0.3526 0.029 Uiso 1 1 calc R
C43 C 0.2749(5) -0.2045(3) 0.4238(2) 0.0311(12) Uani 1 1 d .
H43 H 0.2020 -0.2430 0.4130 0.037 Uiso 1 1 calc R
C44 C 0.2911(5) -0.1796(3) 0.4743(2) 0.0314(12) Uani 1 1 d .
H44 H 0.2308 -0.2017 0.4985 0.038 Uiso 1 1 calc R
C45 C 0.3948(5) -0.1224(3) 0.4904(2) 0.0297(12) Uani 1 1 d .
H45 H 0.4045 -0.1045 0.5255 0.036 Uiso 1 1 calc R
C46 C 0.4841(5) -0.0914(3) 0.45536(19) 0.0236(11) Uani 1 1 d .
H46 H 0.5554 -0.0521 0.4665 0.028 Uiso 1 1 calc R
C51 C 0.7518(4) -0.0531(3) 0.38938(16) 0.0164(9) Uani 1 1 d .
C52 C 0.8162(5) -0.1108(3) 0.41971(18) 0.0233(10) Uani 1 1 d .
H52 H 0.7684 -0.1611 0.4245 0.028 Uiso 1 1 calc R
C53 C 0.9482(5) -0.0956(3) 0.44279(18) 0.0242(11) Uani 1 1 d .
H53 H 0.9907 -0.1351 0.4637 0.029 Uiso 1 1 calc R
C54 C 1.0192(5) -0.0231(3) 0.43562(19) 0.0284(12) Uani 1 1 d .
H54 H 1.1112 -0.0133 0.4510 0.034 Uiso 1 1 calc R
C55 C 0.9564(5) 0.0354(3) 0.40593(19) 0.0265(11) Uani 1 1 d .
H55 H 1.0045 0.0857 0.4013 0.032 Uiso 1 1 calc R
C56 C 0.8230(5) 0.0201(3) 0.38302(18) 0.0233(10) Uani 1 1 d .
H56 H 0.7798 0.0602 0.3627 0.028 Uiso 1 1 calc R
Re2 Re 0.760252(18) 0.369517(10) 0.067685(7) 0.01692(5) Uani 1 1 d .
C57 C 0.5671(5) 0.3538(3) 0.04299(18) 0.0250(11) Uani 1 1 d .
C58 C 0.7238(5) 0.4836(3) 0.07640(18) 0.0232(10) Uani 1 1 d .
C59 C 0.8145(5) 0.3914(3) 0.00000(19) 0.0225(10) Uani 1 1 d .
O4 O 0.4517(4) 0.3434(2) 0.02801(14) 0.0363(9) Uani 1 1 d .
O5 O 0.7017(4) 0.5525(2) 0.07813(14) 0.0346(9) Uani 1 1 d .
O6 O 0.8514(4) 0.4077(2) -0.03971(13) 0.0314(8) Uani 1 1 d .
N4 N 0.8243(4) 0.2433(2) 0.06131(14) 0.0198(8) Uani 1 1 d .
N5 N 0.9817(4) 0.3708(2) 0.09382(14) 0.0180(8) Uani 1 1 d .
C60 C 0.7415(5) 0.1812(3) 0.04091(17) 0.0223(10) Uani 1 1 d .
H60 H 0.6479 0.1923 0.0289 0.027 Uiso 1 1 calc R
C61 C 0.7876(5) 0.1020(3) 0.03684(19) 0.0303(12) Uani 1 1 d .
H61 H 0.7269 0.0596 0.0220 0.036 Uiso 1 1 calc R
C62 C 0.9218(5) 0.0855(3) 0.0544(2) 0.0304(12) Uani 1 1 d .
H62 H 0.9558 0.0315 0.0519 0.036 Uiso 1 1 calc R
C63 C 1.0071(5) 0.1481(3) 0.07597(19) 0.0259(11) Uani 1 1 d .
H63 H 1.0998 0.1372 0.0891 0.031 Uiso 1 1 calc R
C64 C 0.9581(5) 0.2262(3) 0.07852(17) 0.0192(10) Uani 1 1 d .
C65 C 1.0457(5) 0.2976(3) 0.09726(17) 0.0185(10) Uani 1 1 d .
C66 C 1.1859(5) 0.2930(3) 0.11418(18) 0.0232(10) Uani 1 1 d .
H66 H 1.2282 0.2415 0.1175 0.028 Uiso 1 1 calc R
C67 C 1.2638(5) 0.3638(3) 0.12628(18) 0.0255(11) Uani 1 1 d .
H67 H 1.3596 0.3615 0.1386 0.031 Uiso 1 1 calc R
C68 C 1.2009(5) 0.4376(3) 0.12017(18) 0.0245(11) Uani 1 1 d .
H68 H 1.2537 0.4871 0.1266 0.029 Uiso 1 1 calc R
C69 C 1.0602(5) 0.4387(3) 0.10464(16) 0.0191(10) Uani 1 1 d .
H69 H 1.0167 0.4900 0.1014 0.023 Uiso 1 1 calc R
N6 N 0.7056(4) 0.3380(2) 0.14725(14) 0.0172(8) Uani 1 1 d .
C72 C 0.6278(4) 0.2691(3) 0.15224(17) 0.0184(10) Uani 1 1 d .
H72 H 0.5990 0.2377 0.1220 0.022 Uiso 1 1 calc R
C73 C 0.5879(5) 0.2421(3) 0.19907(18) 0.0231(10) Uani 1 1 d .
H73 H 0.5307 0.1941 0.2005 0.028 Uiso 1 1 calc R
C74 C 0.6321(5) 0.2855(3) 0.24350(19) 0.0271(11) Uani 1 1 d .
H74 H 0.6088 0.2674 0.2762 0.033 Uiso 1 1 calc R
C75 C 0.7107(5) 0.3556(3) 0.23908(19) 0.0249(11) Uani 1 1 d .
H75 H 0.7421 0.3866 0.2692 0.030 Uiso 1 1 calc R
C76 C 0.7453(5) 0.3822(3) 0.19093(17) 0.0189(10) Uani 1 1 d .
C77 C 0.8192(5) 0.4586(3) 0.18812(17) 0.0187(10) Uani 1 1 d .
C78 C 0.8733(5) 0.5256(3) 0.19106(18) 0.0216(10) Uani 1 1 d .
Au2 Au 0.959904(17) 0.635633(10) 0.182515(7) 0.01826(5) Uani 1 1 d .
P2 P 1.05470(12) 0.75817(7) 0.16259(5) 0.0166(2) Uani 1 1 d .
C81 C 1.0895(4) 0.8325(3) 0.21557(17) 0.0171(9) Uani 1 1 d .
C82 C 1.0404(5) 0.8172(3) 0.26357(18) 0.0243(11) Uani 1 1 d .
H82 H 0.9906 0.7677 0.2688 0.029 Uiso 1 1 calc R
C83 C 1.0639(5) 0.8742(3) 0.30376(19) 0.0293(12) Uani 1 1 d .
H83 H 1.0287 0.8643 0.3365 0.035 Uiso 1 1 calc R
C84 C 1.1384(5) 0.9455(3) 0.29644(19) 0.0295(12) Uani 1 1 d .
H84 H 1.1557 0.9840 0.3244 0.035 Uiso 1 1 calc R
C85 C 1.1878(5) 0.9611(3) 0.24900(19) 0.0272(11) Uani 1 1 d .
H85 H 1.2381 1.0106 0.2441 0.033 Uiso 1 1 calc R
C86 C 1.1640(5) 0.9047(3) 0.20829(18) 0.0209(10) Uani 1 1 d .
H86 H 1.1984 0.9152 0.1755 0.025 Uiso 1 1 calc R
C91 C 0.9364(4) 0.8078(3) 0.11729(17) 0.0184(10) Uani 1 1 d .
C92 C 0.8595(5) 0.8742(3) 0.13177(18) 0.0232(10) Uani 1 1 d .
H92 H 0.8729 0.8978 0.1656 0.028 Uiso 1 1 calc R
C93 C 0.7628(5) 0.9071(3) 0.0976(2) 0.0277(11) Uani 1 1 d .
H93 H 0.7103 0.9531 0.1080 0.033 Uiso 1 1 calc R
C94 C 0.7424(5) 0.8734(3) 0.04835(19) 0.0244(11) Uani 1 1 d .
H94 H 0.6768 0.8963 0.0247 0.029 Uiso 1 1 calc R
C95 C 0.8179(5) 0.8062(3) 0.03377(18) 0.0270(11) Uani 1 1 d .
H95 H 0.8043 0.7829 -0.0001 0.032 Uiso 1 1 calc R
C96 C 0.9133(5) 0.7721(3) 0.06798(18) 0.0241(11) Uani 1 1 d .
H96 H 0.9627 0.7247 0.0580 0.029 Uiso 1 1 calc R
C101 C 1.2202(4) 0.7455(3) 0.13083(17) 0.0169(9) Uani 1 1 d .
C102 C 1.2751(5) 0.8035(3) 0.09958(17) 0.0200(10) Uani 1 1 d .
H102 H 1.2229 0.8507 0.0922 0.024 Uiso 1 1 calc R
C103 C 1.4059(5) 0.7925(3) 0.07923(17) 0.0243(11) Uani 1 1 d .
H103 H 1.4443 0.8326 0.0583 0.029 Uiso 1 1 calc R
C104 C 1.4814(5) 0.7230(3) 0.08916(18) 0.0241(11) Uani 1 1 d .
H104 H 1.5713 0.7158 0.0752 0.029 Uiso 1 1 calc R
C105 C 1.4265(5) 0.6648(3) 0.11908(19) 0.0241(11) Uani 1 1 d .
H105 H 1.4774 0.6167 0.1250 0.029 Uiso 1 1 calc R
C106 C 1.2968(5) 0.6760(3) 0.14073(18) 0.0214(10) Uani 1 1 d .
H106 H 1.2603 0.6363 0.1623 0.026 Uiso 1 1 calc R
P3 P 0.06242(12) 0.38805(8) 0.61442(5) 0.0226(3) Uani 1 1 d .
F1 F 0.0259(4) 0.3478(2) 0.55965(13) 0.0640(11) Uani 1 1 d .
F2 F 0.2270(3) 0.38099(18) 0.60611(15) 0.0523(10) Uani 1 1 d .
F3 F 0.0622(3) 0.3018(2) 0.63730(17) 0.0694(13) Uani 1 1 d .
F4 F 0.1027(4) 0.4321(3) 0.66749(16) 0.1004(19) Uani 1 1 d .
F5 F -0.1016(3) 0.3977(2) 0.62251(12) 0.0450(8) Uani 1 1 d .
F6 F 0.0616(3) 0.4752(2) 0.58957(19) 0.0733(14) Uani 1 1 d .
P4 P 0.40294(13) 0.05234(7) 0.10636(5) 0.0225(3) Uani 1 1 d .
F7 F 0.3359(3) 0.10134(18) 0.15347(12) 0.0367(7) Uani 1 1 d .
F8 F 0.5575(3) 0.08577(16) 0.12546(11) 0.0274(6) Uani 1 1 d .
F9 F 0.3831(3) 0.13173(17) 0.07290(12) 0.0390(7) Uani 1 1 d .
F10 F 0.4698(3) 0.00530(17) 0.05859(11) 0.0359(7) Uani 1 1 d .
F11 F 0.2487(3) 0.01904(18) 0.08732(13) 0.0430(8) Uani 1 1 d .
F12 F 0.4240(3) -0.02482(17) 0.14041(12) 0.0362(7) Uani 1 1 d .
C107 C 0.9798(9) 0.1558(5) 0.2158(3) 0.083(3) Uani 1 1 d .
H10A H 0.9251 0.1825 0.1888 0.125 Uiso 1 1 calc R
H10B H 1.0294 0.1096 0.2007 0.125 Uiso 1 1 calc R
H10C H 1.0489 0.1948 0.2326 0.125 Uiso 1 1 calc R
C108 C 0.8834(6) 0.1263(3) 0.2542(2) 0.0368(13) Uani 1 1 d .
C109 C 0.7958(6) 0.0519(4) 0.2386(2) 0.0458(15) Uani 1 1 d .
H10D H 0.8544 0.0036 0.2409 0.069 Uiso 1 1 calc R
H10E H 0.7582 0.0561 0.2032 0.069 Uiso 1 1 calc R
H10F H 0.7172 0.0472 0.2616 0.069 Uiso 1 1 calc R
O7 O 0.8753(5) 0.1613(2) 0.29562(16) 0.0495(11) Uani 1 1 d .
C110 C 0.5057(8) 0.5308(5) 0.2909(3) 0.072(2) Uani 1 1 d .
H11A H 0.4668 0.4954 0.3163 0.109 Uiso 1 1 calc R
H11B H 0.5579 0.5768 0.3087 0.109 Uiso 1 1 calc R
H11C H 0.5697 0.4997 0.2695 0.109 Uiso 1 1 calc R
C111 C 0.3880(6) 0.5622(3) 0.2579(2) 0.0381(14) Uani 1 1 d .
C112 C 0.3100(6) 0.6335(4) 0.2790(2) 0.0484(16) Uani 1 1 d .
H11D H 0.3669 0.6835 0.2760 0.073 Uiso 1 1 calc R
H11E H 0.2925 0.6259 0.3152 0.073 Uiso 1 1 calc R
H11F H 0.2196 0.6380 0.2596 0.073 Uiso 1 1 calc R
O8 O 0.3591(5) 0.5303(2) 0.21643(16) 0.0546(12) Uani 1 1 d .

loop_
_atom_site_aniso_label
_atom_site_aniso_U_11
_atom_site_aniso_U_22
_atom_site_aniso_U_33
_atom_site_aniso_U_23
_atom_site_aniso_U_13
_atom_site_aniso_U_12
Re1 0.01427(9) 0.01796(9) 0.01569(10) 0.00379(7) 0.00143(7) -0.00129(7)
C1 0.023(3) 0.030(3) 0.018(3) 0.005(2) -0.003(2) -0.001(2)
C2 0.017(2) 0.014(2) 0.029(3) 0.003(2) 0.004(2) 0.0010(18)
C3 0.011(2) 0.029(3) 0.020(3) 0.004(2) -0.0014(18) 0.0007(19)
O1 0.0168(18) 0.052(2) 0.025(2) 0.0057(17) 0.0037(15) -0.0033(16)
O2 0.0250(17) 0.0274(18) 0.0205(19) 0.0064(14) -0.0046(15) -0.0015(14)
O3 0.0346(19) 0.0188(19) 0.033(2) 0.0041(15) 0.0031(16) -0.0028(15)
N1 0.0152(18) 0.023(2) 0.014(2) 0.0023(16) -0.0017(15) 0.0054(15)
N2 0.0133(18) 0.021(2) 0.014(2) 0.0020(15) -0.0023(15) -0.0024(15)
C4 0.018(2) 0.029(3) 0.019(3) 0.002(2) -0.0008(19) 0.004(2)
C5 0.022(2) 0.028(3) 0.020(3) -0.003(2) -0.007(2) 0.005(2)
C6 0.026(3) 0.020(2) 0.027(3) 0.000(2) -0.010(2) 0.004(2)
C7 0.019(2) 0.025(3) 0.022(3) 0.004(2) -0.006(2) -0.0010(19)
C8 0.019(2) 0.019(2) 0.012(2) 0.0044(18) -0.0021(18) -0.0027(18)
C9 0.014(2) 0.024(2) 0.013(2) 0.0005(18) -0.0040(18) -0.0026(18)
C10 0.020(2) 0.028(3) 0.017(2) 0.002(2) 0.0004(19) -0.004(2)
C11 0.017(2) 0.043(3) 0.015(3) -0.001(2) 0.0029(19) -0.005(2)
C12 0.019(2) 0.031(3) 0.016(2) 0.000(2) 0.0000(19) 0.001(2)
C13 0.015(2) 0.021(2) 0.017(2) -0.0014(19) -0.0035(18) -0.0010(18)
N3 0.0129(18) 0.0193(19) 0.015(2) 0.0049(15) 0.0030(15) -0.0012(15)
C22 0.020(2) 0.017(2) 0.020(3) 0.0022(19) 0.0037(19) 0.0034(18)
C23 0.023(2) 0.023(3) 0.027(3) 0.005(2) -0.002(2) 0.008(2)
C24 0.032(3) 0.032(3) 0.019(3) 0.009(2) 0.001(2) 0.010(2)
C25 0.029(3) 0.030(3) 0.016(3) 0.001(2) 0.003(2) 0.006(2)
C26 0.017(2) 0.019(2) 0.017(2) 0.0005(19) 0.0012(19) -0.0013(18)
C27 0.019(2) 0.023(3) 0.016(2) -0.0008(19) 0.0019(19) -0.0008(19)
C28 0.023(2) 0.023(3) 0.012(2) -0.0004(19) -0.0007(19) -0.004(2)
Au1 0.02021(9) 0.01548(9) 0.01970(10) 0.00175(7) -0.00032(7) 0.00151(7)
P1 0.0163(6) 0.0159(6) 0.0190(6) 0.0016(5) 0.0003(5) 0.0003(4)
C31 0.016(2) 0.019(2) 0.023(3) -0.0010(19) -0.0011(19) -0.0026(18)
C32 0.028(3) 0.023(3) 0.027(3) 0.000(2) -0.005(2) 0.005(2)
C33 0.033(3) 0.037(3) 0.022(3) -0.001(2) -0.008(2) 0.008(2)
C34 0.024(3) 0.031(3) 0.025(3) -0.006(2) 0.001(2) -0.001(2)
C35 0.020(2) 0.023(3) 0.035(3) -0.004(2) -0.002(2) 0.006(2)
C36 0.027(3) 0.027(3) 0.023(3) -0.002(2) -0.004(2) 0.003(2)
C41 0.015(2) 0.018(2) 0.030(3) 0.008(2) 0.001(2) 0.0050(18)
C42 0.016(2) 0.020(2) 0.037(3) 0.004(2) -0.002(2) -0.0009(19)
C43 0.016(2) 0.029(3) 0.049(4) 0.009(2) -0.001(2) -0.003(2)
C44 0.024(3) 0.033(3) 0.040(3) 0.021(2) 0.012(2) 0.007(2)
C45 0.031(3) 0.030(3) 0.029(3) 0.010(2) 0.011(2) 0.006(2)
C46 0.024(2) 0.016(2) 0.031(3) 0.002(2) 0.007(2) -0.0023(19)
C51 0.015(2) 0.022(2) 0.012(2) -0.0020(18) 0.0067(18) 0.0010(18)
C52 0.019(2) 0.032(3) 0.020(3) 0.004(2) 0.004(2) -0.002(2)
C53 0.021(2) 0.037(3) 0.015(2) 0.001(2) 0.000(2) 0.007(2)
C54 0.021(2) 0.039(3) 0.024(3) -0.005(2) -0.003(2) -0.007(2)
C55 0.022(2) 0.028(3) 0.030(3) 0.000(2) 0.002(2) -0.008(2)
C56 0.023(2) 0.026(3) 0.020(3) 0.004(2) -0.002(2) -0.003(2)
Re2 0.01976(9) 0.01786(9) 0.01354(10) 0.00272(7) 0.00237(7) 0.00238(7)
C57 0.037(3) 0.024(3) 0.014(2) 0.002(2) 0.010(2) 0.004(2)
C58 0.025(3) 0.026(3) 0.019(3) 0.004(2) 0.003(2) 0.001(2)
C59 0.027(3) 0.019(2) 0.022(3) -0.003(2) 0.002(2) 0.0030(19)
O4 0.0218(19) 0.061(3) 0.026(2) -0.0030(18) -0.0005(16) 0.0010(17)
O5 0.046(2) 0.024(2) 0.035(2) 0.0065(16) 0.0030(18) 0.0137(16)
O6 0.043(2) 0.037(2) 0.0160(19) 0.0062(15) 0.0068(16) -0.0019(16)
N4 0.024(2) 0.020(2) 0.016(2) -0.0002(16) 0.0061(16) -0.0018(16)
N5 0.022(2) 0.019(2) 0.013(2) 0.0039(15) 0.0055(16) 0.0018(16)
C60 0.026(2) 0.025(3) 0.015(2) 0.001(2) 0.003(2) -0.002(2)
C61 0.041(3) 0.026(3) 0.024(3) -0.002(2) 0.008(2) -0.008(2)
C62 0.038(3) 0.019(3) 0.036(3) 0.003(2) 0.014(2) 0.008(2)
C63 0.031(3) 0.020(2) 0.028(3) 0.004(2) 0.010(2) 0.003(2)
C64 0.024(2) 0.022(2) 0.012(2) 0.0062(18) 0.0023(19) 0.0053(19)
C65 0.023(2) 0.020(2) 0.014(2) 0.0043(18) 0.0047(19) 0.0032(19)
C66 0.025(2) 0.026(3) 0.020(3) 0.008(2) 0.002(2) 0.004(2)
C67 0.020(2) 0.039(3) 0.018(3) -0.001(2) 0.001(2) 0.002(2)
C68 0.022(2) 0.029(3) 0.022(3) -0.004(2) 0.007(2) -0.001(2)
C69 0.025(2) 0.021(2) 0.012(2) 0.0002(18) 0.0040(19) 0.0004(19)
N6 0.0209(19) 0.0160(19) 0.015(2) 0.0027(15) 0.0025(16) -0.0025(15)
C72 0.021(2) 0.016(2) 0.018(2) -0.0018(18) 0.0008(19) -0.0008(18)
C73 0.024(2) 0.021(2) 0.025(3) 0.000(2) 0.003(2) -0.0071(19)
C74 0.031(3) 0.032(3) 0.019(3) 0.006(2) 0.004(2) -0.006(2)
C75 0.030(3) 0.024(3) 0.020(3) -0.005(2) 0.002(2) -0.009(2)
C76 0.021(2) 0.019(2) 0.017(2) 0.0061(19) 0.0009(19) -0.0016(19)
C77 0.023(2) 0.018(2) 0.015(2) 0.0001(18) 0.0024(19) -0.0006(19)
C78 0.021(2) 0.026(3) 0.019(3) 0.000(2) 0.008(2) 0.003(2)
Au2 0.01999(9) 0.01558(9) 0.01934(10) 0.00099(7) 0.00316(7) -0.00183(7)
P2 0.0163(6) 0.0158(6) 0.0179(6) 0.0012(5) 0.0021(5) 0.0001(4)
C81 0.017(2) 0.018(2) 0.016(2) 0.0005(18) 0.0010(18) 0.0033(18)
C82 0.022(2) 0.027(3) 0.024(3) 0.003(2) 0.005(2) -0.003(2)
C83 0.028(3) 0.043(3) 0.017(3) -0.003(2) 0.006(2) 0.001(2)
C84 0.022(3) 0.042(3) 0.023(3) -0.011(2) -0.001(2) 0.001(2)
C85 0.021(2) 0.027(3) 0.032(3) -0.007(2) 0.003(2) -0.006(2)
C86 0.022(2) 0.023(2) 0.019(3) -0.0007(19) 0.005(2) -0.0016(19)
C91 0.014(2) 0.020(2) 0.021(3) 0.0027(19) 0.0041(19) -0.0041(18)
C92 0.028(3) 0.023(2) 0.019(3) -0.002(2) -0.003(2) 0.003(2)
C93 0.027(3) 0.023(3) 0.033(3) 0.006(2) 0.000(2) 0.004(2)
C94 0.020(2) 0.028(3) 0.026(3) 0.014(2) 0.000(2) -0.005(2)
C95 0.022(2) 0.046(3) 0.013(2) 0.003(2) 0.000(2) -0.004(2)
C96 0.023(2) 0.025(3) 0.023(3) -0.006(2) 0.004(2) 0.001(2)
C101 0.018(2) 0.017(2) 0.015(2) -0.0042(18) 0.0015(18) -0.0003(18)
C102 0.022(2) 0.019(2) 0.018(3) -0.0005(19) 0.000(2) -0.0013(19)
C103 0.023(2) 0.035(3) 0.014(2) 0.000(2) 0.002(2) -0.006(2)
C104 0.019(2) 0.033(3) 0.019(3) -0.010(2) 0.003(2) 0.001(2)
C105 0.019(2) 0.023(3) 0.030(3) -0.006(2) 0.000(2) 0.0070(19)
C106 0.024(2) 0.022(2) 0.018(3) -0.0023(19) 0.000(2) -0.0029(19)
P3 0.0166(6) 0.0260(7) 0.0249(7) -0.0020(5) 0.0021(5) 0.0006(5)
F1 0.077(3) 0.083(3) 0.031(2) -0.0180(19) -0.0086(18) 0.038(2)
F2 0.0210(15) 0.0309(18) 0.107(3) 0.0079(18) 0.0163(17) 0.0033(13)
F3 0.0306(18) 0.068(3) 0.114(4) 0.063(2) -0.003(2) -0.0008(17)
F4 0.075(3) 0.156(5) 0.062(3) -0.069(3) -0.040(2) 0.075(3)
F5 0.0187(15) 0.075(2) 0.044(2) 0.0258(17) 0.0074(14) 0.0075(15)
F6 0.0243(17) 0.0293(18) 0.168(4) 0.027(2) -0.001(2) -0.0031(14)
P4 0.0217(6) 0.0181(6) 0.0275(7) 0.0005(5) -0.0001(5) 0.0016(5)
F7 0.0324(16) 0.0368(17) 0.0410(19) -0.0082(14) 0.0126(14) 0.0022(13)
F8 0.0239(14) 0.0252(15) 0.0325(17) -0.0022(12) -0.0008(12) -0.0039(11)
F9 0.0495(19) 0.0287(16) 0.0393(19) 0.0096(14) -0.0048(15) 0.0107(14)
F10 0.0370(17) 0.0344(17) 0.0353(18) -0.0110(14) 0.0004(14) 0.0069(13)
F11 0.0239(15) 0.0325(17) 0.071(2) -0.0095(16) -0.0107(15) 0.0026(13)
F12 0.0349(16) 0.0280(16) 0.047(2) 0.0141(14) 0.0021(14) -0.0009(13)
C107 0.110(7) 0.085(6) 0.056(5) -0.007(4) 0.032(5) -0.036(5)
C108 0.047(3) 0.032(3) 0.033(3) 0.008(3) 0.008(3) 0.010(3)
C109 0.044(3) 0.051(4) 0.043(4) -0.001(3) 0.008(3) -0.003(3)
O7 0.080(3) 0.035(2) 0.034(2) -0.0021(19) 0.012(2) 0.013(2)
C110 0.100(6) 0.067(5) 0.047(4) 0.008(4) -0.033(4) 0.019(4)
C111 0.044(3) 0.040(3) 0.031(3) 0.018(3) -0.002(3) -0.010(3)
C112 0.040(3) 0.070(4) 0.035(4) 0.003(3) 0.004(3) 0.002(3)
O8 0.088(3) 0.041(2) 0.032(2) 0.0024(19) -0.022(2) -0.005(2)

loop_
_atom_type_symbol
_atom_type_description
_atom_type_scat_dispersion_real
_atom_type_scat_dispersion_imag
_atom_type_scat_source
C C 0.0033 0.0016 'International Tables Vol C Tables 4.2.6.8 and 6.1.1.4'
H H 0.0000 0.0000 'International Tables Vol C Tables 4.2.6.8 and 6.1.1.4'
N N 0.0061 0.0033 'International Tables Vol C Tables 4.2.6.8 and 6.1.1.4'
O O 0.0106 0.0060 'International Tables Vol C Tables 4.2.6.8 and 6.1.1.4'
P P 0.1023 0.0942 'International Tables Vol C Tables 4.2.6.8 and 6.1.1.4'
Re Re -1.0185 7.2310 'International Tables Vol C Tables 4.2.6.8 and 6.1.1.4'
Au Au -2.0133 8.8022 'International Tables Vol C Tables 4.2.6.8 and 6.1.1.4'
F F 0.0171 0.0103 'International Tables Vol C Tables 4.2.6.8 and 6.1.1.4'

loop_
_geom_angle_atom_site_label_1
_geom_angle_atom_site_label_2
_geom_angle_atom_site_label_3
_geom_angle
C2 Re1 C3 86.32(18)
C2 Re1 C1 90.33(19)
C3 Re1 C1 87.34(19)
C2 Re1 N2 93.92(16)
C3 Re1 N2 98.41(16)
C1 Re1 N2 173.05(17)
C2 Re1 N1 89.56(16)
C3 Re1 N1 172.08(15)
C1 Re1 N1 99.46(17)
N2 Re1 N1 75.11(13)
C2 Re1 N3 173.68(15)
C3 Re1 N3 99.83(16)
C1 Re1 N3 91.39(16)
N2 Re1 N3 83.82(12)
N1 Re1 N3 84.17(13)
O1 C1 Re1 178.5(4)
O2 C2 Re1 178.1(4)
O3 C3 Re1 172.4(4)
C4 N1 C8 118.8(4)
C4 N1 Re1 124.6(3)
C8 N1 Re1 116.6(3)
C13 N2 C9 118.6(4)
C13 N2 Re1 124.9(3)
C9 N2 Re1 116.4(3)
N1 C4 C5 123.0(4)
C6 C5 C4 118.7(4)
C5 C6 C7 119.1(4)
C8 C7 C6 119.8(4)
N1 C8 C7 120.5(4)
N1 C8 C9 115.0(4)
C7 C8 C9 124.4(4)
N2 C9 C10 120.8(4)
N2 C9 C8 116.0(4)
C10 C9 C8 123.2(4)
C11 C10 C9 119.7(4)
C10 C11 C12 119.5(4)
C13 C12 C11 118.3(4)
N2 C13 C12 123.1(4)
C22 N3 C26 117.4(4)
C22 N3 Re1 117.5(3)
C26 N3 Re1 125.1(3)
N3 C22 C23 123.8(4)
C22 C23 C24 118.9(4)
C25 C24 C23 118.1(4)
C24 C25 C26 120.8(4)
N3 C26 C25 121.0(4)
N3 C26 C27 119.9(4)
C25 C26 C27 119.1(4)
C28 C27 C26 176.3(5)
C27 C28 Au1 168.1(4)
C28 Au1 P1 174.47(13)
C51 P1 C31 107.73(19)
C51 P1 C41 105.4(2)
C31 P1 C41 107.2(2)
C51 P1 Au1 112.14(15)
C31 P1 Au1 113.61(15)
C41 P1 Au1 110.30(14)
C36 C31 C32 120.0(4)
C36 C31 P1 121.5(4)
C32 C31 P1 118.4(3)
C33 C32 C31 120.0(4)
C34 C33 C32 119.9(5)
C33 C34 C35 120.4(5)
C34 C35 C36 120.4(5)
C31 C36 C35 119.2(5)
C42 C41 C46 119.3(4)
C42 C41 P1 120.3(4)
C46 C41 P1 120.2(3)
C41 C42 C43 119.5(5)
C44 C43 C42 120.6(5)
C43 C44 C45 120.3(5)
C46 C45 C44 119.9(5)
C45 C46 C41 120.3(4)
C56 C51 C52 118.8(4)
C56 C51 P1 118.7(3)
C52 C51 P1 122.4(3)
C53 C52 C51 120.6(4)
C52 C53 C54 120.2(5)
C53 C54 C55 120.1(4)
C56 C55 C54 119.6(4)
C55 C56 C51 120.7(4)
C59 Re2 C57 90.34(19)
C59 Re2 C58 87.10(19)
C57 Re2 C58 87.90(19)
C59 Re2 N4 93.13(16)
C57 Re2 N4 98.26(17)
C58 Re2 N4 173.83(16)
C59 Re2 N5 89.85(17)
C57 Re2 N5 172.74(17)
C58 Re2 N5 99.35(16)
N4 Re2 N5 74.49(13)
C59 Re2 N6 176.68(16)
C57 Re2 N6 91.47(16)
C58 Re2 N6 95.74(17)
N4 Re2 N6 83.86(13)
N5 Re2 N6 87.99(13)
O4 C57 Re2 179.1(4)
O5 C58 Re2 175.4(4)
O6 C59 Re2 176.6(4)
C60 N4 C64 117.9(4)
C60 N4 Re2 124.5(3)
C64 N4 Re2 117.6(3)
C69 N5 C65 118.2(4)
C69 N5 Re2 124.3(3)
C65 N5 Re2 117.5(3)
N4 C60 C61 122.5(4)
C62 C61 C60 119.0(5)
C61 C62 C63 119.1(5)
C64 C63 C62 120.0(5)
N4 C64 C63 121.3(4)
N4 C64 C65 115.1(4)
C63 C64 C65 123.5(4)
N5 C65 C66 121.1(4)
N5 C65 C64 115.1(4)
C66 C65 C64 123.6(4)
C67 C66 C65 119.6(4)
C68 C67 C66 119.0(4)
C69 C68 C67 118.9(4)
N5 C69 C68 123.0(4)
C72 N6 C76 117.3(4)
C72 N6 Re2 117.4(3)
C76 N6 Re2 125.3(3)
N6 C72 C73 123.5(4)
C74 C73 C72 119.2(4)
C75 C74 C73 118.0(5)
C74 C75 C76 121.0(4)
N6 C76 C75 121.0(4)
N6 C76 C77 120.1(4)
C75 C76 C77 118.9(4)
C78 C77 C76 172.1(5)
C77 C78 Au2 169.9(4)
C78 Au2 P2 173.24(13)
C81 P2 C101 106.78(19)
C81 P2 C91 105.4(2)
C101 P2 C91 106.1(2)
C81 P2 Au2 116.62(15)
C101 P2 Au2 111.17(14)
C91 P2 Au2 110.14(14)
C82 C81 C86 119.8(4)
C82 C81 P2 119.6(3)
C86 C81 P2 120.6(3)
C83 C82 C81 119.9(4)
C84 C83 C82 120.1(5)
C85 C84 C83 120.5(5)
C84 C85 C86 120.0(5)
C85 C86 C81 119.8(4)
C92 C91 C96 119.3(4)
C92 C91 P2 121.9(4)
C96 C91 P2 118.5(3)
C91 C92 C93 120.6(4)
C94 C93 C92 120.2(5)
C95 C94 C93 119.5(4)
C94 C95 C96 120.7(4)
C95 C96 C91 119.6(4)
C102 C101 C106 119.5(4)
C102 C101 P2 122.8(3)
C106 C101 P2 117.6(3)
C103 C102 C101 119.8(4)
C102 C103 C104 120.3(5)
C105 C104 C103 120.2(4)
C104 C105 C106 120.2(4)
C105 C106 C101 120.0(4)
F3 P3 F4 93.1(3)
F3 P3 F1 89.7(2)
F4 P3 F1 176.8(3)
F3 P3 F5 92.07(18)
F4 P3 F5 91.9(2)
F1 P3 F5 89.39(19)
F3 P3 F2 89.43(18)
F4 P3 F2 87.6(2)
F1 P3 F2 91.0(2)
F5 P3 F2 178.44(19)
F3 P3 F6 178.5(3)
F4 P3 F6 88.4(3)
F1 P3 F6 88.8(2)
F5 P3 F6 87.88(17)
F2 P3 F6 90.63(17)
F12 P4 F11 90.38(16)
F12 P4 F10 90.78(17)
F11 P4 F10 90.34(16)
F12 P4 F8 89.65(15)
F11 P4 F8 179.9(2)
F10 P4 F8 89.70(15)
F12 P4 F7 90.55(17)
F11 P4 F7 89.78(16)
F10 P4 F7 178.67(18)
F8 P4 F7 90.18(15)
F12 P4 F9 178.75(18)
F11 P4 F9 90.52(17)
F10 P4 F9 90.08(17)
F8 P4 F9 89.45(16)
F7 P4 F9 88.59(17)
O7 C108 C107 121.5(6)
O7 C108 C109 122.2(5)
C107 C108 C109 116.3(5)
O8 C111 C110 120.1(6)
O8 C111 C112 122.8(5)
C110 C111 C112 117.1(5)

loop_
_geom_bond_atom_site_label_1
_geom_bond_atom_site_label_2
_geom_bond_distance
Re1 C2 1.910(5)
Re1 C3 1.913(5)
Re1 C1 1.919(5)
Re1 N2 2.169(3)
Re1 N1 2.172(4)
Re1 N3 2.255(3)
C1 O1 1.155(5)
C2 O2 1.145(5)
C3 O3 1.157(5)
N1 C4 1.334(6)
N1 C8 1.365(5)
N2 C13 1.337(5)
N2 C9 1.357(5)
C4 C5 1.375(6)
C5 C6 1.372(7)
C6 C7 1.389(6)
C7 C8 1.380(6)
C8 C9 1.476(6)
C9 C10 1.386(6)
C10 C11 1.374(6)
C11 C12 1.378(7)
C12 C13 1.377(6)
N3 C22 1.356(5)
N3 C26 1.358(6)
C22 C23 1.371(6)
C23 C24 1.391(7)
C24 C25 1.373(6)
C25 C26 1.397(6)
C26 C27 1.426(6)
C27 C28 1.194(6)
C28 Au1 1.997(5)
Au1 P1 2.2708(11)
P1 C51 1.814(4)
P1 C31 1.814(5)
P1 C41 1.822(5)
C31 C36 1.386(6)
C31 C32 1.392(6)
C32 C33 1.386(7)
C33 C34 1.374(7)
C34 C35 1.376(7)
C35 C36 1.395(7)
C41 C42 1.388(6)
C41 C46 1.398(7)
C42 C43 1.398(7)
C43 C44 1.363(7)
C44 C45 1.384(7)
C45 C46 1.380(6)
C51 C56 1.386(6)
C51 C52 1.394(6)
C52 C53 1.376(6)
C53 C54 1.378(7)
C54 C55 1.387(7)
C55 C56 1.385(6)
Re2 C59 1.908(5)
Re2 C57 1.919(5)
Re2 C58 1.919(5)
Re2 N4 2.174(4)
Re2 N5 2.174(4)
Re2 N6 2.242(4)
C57 O4 1.150(6)
C58 O5 1.154(5)
C59 O6 1.149(6)
N4 C60 1.349(5)
N4 C64 1.363(6)
N5 C69 1.340(5)
N5 C65 1.363(5)
C60 C61 1.383(7)
C61 C62 1.368(7)
C62 C63 1.377(7)
C63 C64 1.375(6)
C64 C65 1.474(6)
C65 C66 1.383(6)
C66 C67 1.380(6)
C67 C68 1.376(7)
C68 C69 1.374(6)
N6 C72 1.351(5)
N6 C76 1.357(6)
C72 C73 1.384(6)
C73 C74 1.378(6)
C74 C75 1.370(6)
C75 C76 1.398(6)
C76 C77 1.431(6)
C77 C78 1.202(6)
C78 Au2 1.995(5)
Au2 P2 2.2776(11)
P2 C81 1.817(4)
P2 C101 1.818(4)
P2 C91 1.821(5)
C81 C82 1.387(6)
C81 C86 1.392(6)
C82 C83 1.382(7)
C83 C84 1.379(7)
C84 C85 1.376(7)
C85 C86 1.386(6)
C91 C92 1.373(6)
C91 C96 1.396(6)
C92 C93 1.383(6)
C93 C94 1.379(7)
C94 C95 1.377(7)
C95 C96 1.384(6)
C101 C102 1.390(6)
C101 C106 1.392(6)
C102 C103 1.382(6)
C103 C104 1.386(7)
C104 C105 1.369(7)
C105 C106 1.388(6)
P3 F3 1.561(3)
P3 F4 1.561(4)
P3 F1 1.569(3)
P3 F5 1.587(3)
P3 F2 1.590(3)
P3 F6 1.598(4)
P4 F12 1.590(3)
P4 F11 1.599(3)
P4 F10 1.600(3)
P4 F8 1.602(3)
P4 F7 1.603(3)
P4 F9 1.610(3)
C107 C108 1.476(9)
C108 O7 1.207(6)
C108 C109 1.493(8)
C110 C111 1.492(8)
C111 O8 1.198(6)
C111 C112 1.497(8)
